data_7109805
loop_
_publ_author_name
'Daiki Kuzuhara'
'ZhaoLi Xue'
'Shigeki Mori'
'Tetsuo Okujima'
'Hidemitsu Uno'
'Naoki Aratani'
'Hiroko Yamada'

_publ_section_title
;
 Synthesis and properties of boron complexes of [14]triphyrins(2.1.1)
;
_journal_name_full Chem.Commun.
_journal_page_first 8955
_journal_paper_doi 10.1039/c3cc44788j
_journal_volume 49
_journal_year 2013
_chemical_formula_moiety 'C58 H37 B N3, 3(C H Cl3), B F4'
_chemical_formula_sum 'C61 H40 B2 Cl9 F4 N3'
_chemical_formula_weight 1231.63
_chemical_name_systematic
; 
 ? 
;
_space_group_IT_number 62
_symmetry_cell_setting orthorhombic
_symmetry_Int_Tables_number 62
_symmetry_space_group_name_Hall '-P 2ac 2n'
_symmetry_space_group_name_H-M 'P n m a'
_atom_sites_solution_hydrogens geom
_atom_sites_solution_primary direct
_atom_sites_solution_secondary difmap
_audit_creation_method SHELXL-97
_cell_angle_alpha 90.00
_cell_angle_beta 90.00
_cell_angle_gamma 90.00
_cell_formula_units_Z 4
_cell_length_a 18.9212(3)
_cell_length_b 21.2650(3)
_cell_length_c 13.7069(2)
_cell_measurement_reflns_used 32665
_cell_measurement_temperature 103(2)
_cell_measurement_theta_max 27.48
_cell_measurement_theta_min 3.07
_cell_volume 5515.10(14)
_computing_structure_refinement 'SHELXL-97 (Sheldrick, 1997)'
_computing_structure_solution 'SHELXS-97 (Sheldrick, 1990)'
_diffrn_ambient_temperature 103(2)
_diffrn_detector_area_resol_mean 10.000
_diffrn_measured_fraction_theta_full 0.997
_diffrn_measured_fraction_theta_max 0.997
_diffrn_measurement_device_type 'Rigaku R-AXIS RAPID'
_diffrn_measurement_method \w
_diffrn_radiation_monochromator graphite
_diffrn_radiation_source 'fine-focus sealed tube'
_diffrn_radiation_type MoK\a
_diffrn_radiation_wavelength 0.71075
_diffrn_reflns_av_R_equivalents 0.0525
_diffrn_reflns_av_sigmaI/netI 0.0295
_diffrn_reflns_limit_h_max 24
_diffrn_reflns_limit_h_min -22
_diffrn_reflns_limit_k_max 27
_diffrn_reflns_limit_k_min -27
_diffrn_reflns_limit_l_max 17
_diffrn_reflns_limit_l_min -17
_diffrn_reflns_number 53447
_diffrn_reflns_theta_full 27.48
_diffrn_reflns_theta_max 27.48
_diffrn_reflns_theta_min 3.16
_exptl_absorpt_coefficient_mu 0.515
_exptl_absorpt_correction_T_max 0.9797
_exptl_absorpt_correction_T_min 0.9129
_exptl_absorpt_correction_type multi-scan
_exptl_absorpt_process_details 'ABSCOR (Rigaku, 1995)'
_exptl_crystal_colour red
_exptl_crystal_density_diffrn 1.483
_exptl_crystal_density_method 'not measured'
_exptl_crystal_description block
_exptl_crystal_F_000 2504
_exptl_crystal_size_max 0.18
_exptl_crystal_size_mid 0.07
_exptl_crystal_size_min 0.04
_refine_diff_density_max 0.498
_refine_diff_density_min -0.584
_refine_diff_density_rms 0.073
_refine_ls_extinction_method none
_refine_ls_goodness_of_fit_ref 1.060
_refine_ls_hydrogen_treatment constr
_refine_ls_matrix_type full
_refine_ls_number_parameters 406
_refine_ls_number_reflns 6475
_refine_ls_number_restraints 4
_refine_ls_restrained_S_all 1.062
_refine_ls_R_factor_all 0.0737
_refine_ls_R_factor_gt 0.0561
_refine_ls_shift/su_max 0.002
_refine_ls_shift/su_mean 0.000
_refine_ls_structure_factor_coef Fsqd
_refine_ls_weighting_details 'calc w=1/[\s^2^(Fo^2^)+(0.0757P)^2^+3.4076P] where P=(Fo^2^+2Fc^2^)/3'
_refine_ls_weighting_scheme calc
_refine_ls_wR_factor_gt 0.1422
_refine_ls_wR_factor_ref 0.1540
_reflns_number_gt 4855
_reflns_number_total 6475
_reflns_threshold_expression >2sigma(I)
_cod_data_source_file c3cc44788j.txt
_cod_data_source_block shelxl
_cod_database_code 7109805

loop_
_symmetry_equiv_pos_as_xyz
'x, y, z'
'-x+1/2, -y, z+1/2'
'x+1/2, -y+1/2, -z+1/2'
'-x, y+1/2, -z'
'-x, -y, -z'
'x-1/2, y, -z-1/2'
'-x-1/2, y-1/2, z-1/2'
'x, -y-1/2, z'

loop_
_atom_site_label
_atom_site_type_symbol
_atom_site_fract_x
_atom_site_fract_y
_atom_site_fract_z
_atom_site_U_iso_or_equiv
_atom_site_adp_type
_atom_site_occupancy
_atom_site_symmetry_multiplicity
_atom_site_calc_flag
_atom_site_refinement_flags
_atom_site_disorder_assembly
_atom_site_disorder_group
Cl1 Cl 0.77708(5) 0.2500 0.19556(7) 0.0496(2) Uani 1 2 d S . .
Cl2 Cl 0.66230(6) 0.31732(6) 0.10459(7) 0.0949(4) Uani 1 1 d . . .
Cl3A Cl 0.80360(13) 0.44972(15) 0.9112(2) 0.0602(7) Uani 0.686(11) 1 d P A 1
Cl4A Cl 0.8506(3) 0.3635(2) 1.0527(3) 0.1256(19) Uani 0.686(11) 1 d P A 1
Cl5A Cl 0.95037(11) 0.44809(11) 0.95332(19) 0.0656(7) Uani 0.686(11) 1 d P A 1
Cl5B Cl 0.9540(3) 0.4340(8) 0.9917(15) 0.186(5) Uani 0.314(11) 1 d PD A 2
Cl3B Cl 0.8197(7) 0.4481(4) 0.8923(9) 0.114(3) Uani 0.314(11) 1 d PD A 2
Cl4B Cl 0.8520(3) 0.3635(2) 1.0519(4) 0.0488(14) Uani 0.314(11) 1 d PD A 2
F1 F 0.94430(10) 0.30205(9) 0.81465(13) 0.0714(6) Uani 1 1 d . . .
F2 F 1.04646(10) 0.2500 0.83274(16) 0.0656(7) Uani 1 2 d S . .
F3 F 0.96522(12) 0.2500 0.95524(14) 0.0584(6) Uani 1 2 d S . .
N1 N 1.03370(12) 0.2500 0.60145(17) 0.0263(5) Uani 1 2 d S . .
N2 N 0.92426(9) 0.31009(8) 0.59174(12) 0.0262(4) Uani 1 1 d . . .
C1 C 1.07107(11) 0.30267(10) 0.62438(14) 0.0281(4) Uani 1 1 d . . .
C2 C 1.03641(11) 0.36001(10) 0.63099(14) 0.0281(4) Uani 1 1 d . . .
C3 C 0.96276(11) 0.36169(10) 0.62000(14) 0.0268(4) Uani 1 1 d . . .
C4 C 0.91441(11) 0.41374(10) 0.63175(14) 0.0285(4) Uani 1 1 d . . .
C5 C 0.84644(11) 0.39154(10) 0.60573(14) 0.0288(4) Uani 1 1 d . . .
C6 C 0.85441(11) 0.32505(10) 0.57996(14) 0.0272(4) Uani 1 1 d . . .
C7 C 0.80160(10) 0.28321(10) 0.54567(14) 0.0271(4) Uani 1 1 d . . .
C8 C 1.26351(11) 0.28268(12) 0.69778(15) 0.0346(5) Uani 1 1 d . . .
H15 H 1.3059 0.3045 0.7131 0.042 Uiso 1 1 calc R . .
C9 C 1.20310(11) 0.31691(11) 0.67598(15) 0.0322(5) Uani 1 1 d . . .
H20 H 1.2031 0.3616 0.6774 0.039 Uiso 1 1 calc R . .
C10 C 1.14220(11) 0.28308(10) 0.65178(15) 0.0287(4) Uani 1 1 d . . .
C11 C 0.92470(12) 0.47595(10) 0.66212(15) 0.0323(5) Uani 1 1 d . . .
H22 H 0.9702 0.4906 0.6805 0.039 Uiso 1 1 calc R . .
C12 C 0.86667(12) 0.51545(11) 0.66465(16) 0.0354(5) Uani 1 1 d . . .
H13 H 0.8726 0.5580 0.6840 0.042 Uiso 1 1 calc R . .
C13 C 0.79947(12) 0.49372(11) 0.63917(17) 0.0366(5) Uani 1 1 d . . .
H21 H 0.7605 0.5219 0.6416 0.044 Uiso 1 1 calc R . .
C14 C 0.78827(12) 0.43212(11) 0.61053(16) 0.0341(5) Uani 1 1 d . . .
H10 H 0.7422 0.4177 0.5945 0.041 Uiso 1 1 calc R . .
C15 C 1.07461(11) 0.41742(10) 0.66323(15) 0.0293(4) Uani 1 1 d . . .
C16 C 1.10079(13) 0.46014(11) 0.59541(17) 0.0363(5) Uani 1 1 d . . .
H23 H 1.0971 0.4515 0.5276 0.044 Uiso 1 1 calc R . .
C17 C 1.13233(14) 0.51547(11) 0.62725(19) 0.0419(6) Uani 1 1 d . . .
H25 H 1.1503 0.5447 0.5810 0.050 Uiso 1 1 calc R . .
C18 C 1.13769(12) 0.52817(11) 0.72550(19) 0.0400(5) Uani 1 1 d . . .
H27 H 1.1583 0.5665 0.7468 0.048 Uiso 1 1 calc R . .
C19 C 1.11311(12) 0.48516(11) 0.79338(17) 0.0381(5) Uani 1 1 d . . .
H19 H 1.1176 0.4937 0.8611 0.046 Uiso 1 1 calc R . .
C20 C 1.08197(12) 0.42962(11) 0.76239(16) 0.0344(5) Uani 1 1 d . . .
H38 H 1.0657 0.3999 0.8089 0.041 Uiso 1 1 calc R . .
C21 C 0.73982(10) 0.31599(10) 0.49873(15) 0.0280(4) Uani 1 1 d . . .
C22 C 0.75119(12) 0.34321(10) 0.40820(15) 0.0299(4) Uani 1 1 d . . .
H9 H 0.7965 0.3404 0.3785 0.036 Uiso 1 1 calc R . .
C23 C 0.69717(13) 0.37443(11) 0.36086(17) 0.0388(5) Uani 1 1 d . . .
H26 H 0.7056 0.3932 0.2991 0.047 Uiso 1 1 calc R . .
C24 C 0.63085(13) 0.37852(12) 0.40282(18) 0.0404(5) Uani 1 1 d . . .
H31 H 0.5938 0.4000 0.3701 0.048 Uiso 1 1 calc R . .
C25 C 0.61890(12) 0.35110(11) 0.49278(18) 0.0381(5) Uani 1 1 d . . .
H28 H 0.5733 0.3533 0.5215 0.046 Uiso 1 1 calc R . .
C26 C 0.67302(11) 0.32054(11) 0.54125(16) 0.0349(5) Uani 1 1 d . . .
H36 H 0.6647 0.3026 0.6037 0.042 Uiso 1 1 calc R . .
C27 C 0.96299(15) 0.2500 0.4349(2) 0.0301(6) Uani 1 2 d S . .
C28 C 0.96438(13) 0.30590(12) 0.38141(17) 0.0401(5) Uani 1 1 d . . .
H34 H 0.9626 0.3449 0.4152 0.048 Uiso 1 1 calc R . .
C29 C 0.96836(15) 0.30620(13) 0.27949(18) 0.0487(6) Uani 1 1 d . . .
H35 H 0.9697 0.3450 0.2452 0.058 Uiso 1 1 calc R . .
C30 C 0.9703(2) 0.2500 0.2286(2) 0.0495(9) Uani 1 2 d S . .
H30 H 0.9730 0.2500 0.1594 0.059 Uiso 1 2 calc SR . .
C31A C 0.6861(3) 0.2500 0.1732(4) 0.0521(15) Uani 0.707(6) 2 d SP . 1
H39 H 0.6600 0.2500 0.2366 0.063 Uiso 0.707(6) 2 calc SPR . 1
C31B C 0.7152(8) 0.2500 0.0921(10) 0.063(4) Uani 0.293(6) 2 d SP . 2
H40 H 0.7410 0.2500 0.0284 0.076 Uiso 0.293(6) 2 calc SPR . 2
C32 C 0.87515(14) 0.40050(14) 0.9458(2) 0.0496(7) Uani 1 1 d D . .
H33 H 0.8827 0.3680 0.8941 0.060 Uiso 1 1 calc R A 1
B1 B 0.96001(17) 0.2500 0.5531(2) 0.0267(7) Uani 1 2 d S . .
B2 B 0.97643(18) 0.2500 0.8560(2) 0.0297(7) Uani 1 2 d S . .

loop_
_atom_site_aniso_label
_atom_site_aniso_U_11
_atom_site_aniso_U_22
_atom_site_aniso_U_33
_atom_site_aniso_U_23
_atom_site_aniso_U_13
_atom_site_aniso_U_12
Cl1 0.0534(5) 0.0527(5) 0.0427(5) 0.000 -0.0084(4) 0.000
Cl2 0.1052(8) 0.1144(8) 0.0652(6) -0.0235(5) -0.0342(5) 0.0583(7)
Cl3A 0.0489(10) 0.0533(11) 0.0783(12) 0.0001(11) -0.0185(8) -0.0016(7)
Cl4A 0.234(5) 0.071(3) 0.072(3) 0.0003(19) 0.017(2) 0.010(3)
Cl5A 0.0310(8) 0.0720(12) 0.0939(13) -0.0242(11) 0.0128(8) -0.0136(6)
Cl5B 0.054(3) 0.253(10) 0.252(11) -0.201(8) -0.038(4) 0.041(4)
Cl3B 0.157(7) 0.067(4) 0.118(5) 0.049(3) -0.025(5) -0.030(4)
Cl4B 0.082(3) 0.029(2) 0.035(3) 0.0146(19) 0.0037(18) 0.0006(19)
F1 0.0899(13) 0.0626(11) 0.0618(11) 0.0250(9) 0.0298(9) 0.0338(10)
F2 0.0284(10) 0.129(2) 0.0390(12) 0.000 0.0019(9) 0.000
F3 0.0513(13) 0.0977(18) 0.0263(10) 0.000 0.0045(9) 0.000
N1 0.0241(12) 0.0325(13) 0.0224(11) 0.000 0.0004(9) 0.000
N2 0.0253(8) 0.0317(9) 0.0218(8) -0.0006(7) -0.0018(6) -0.0006(7)
C1 0.0279(10) 0.0352(11) 0.0213(9) 0.0012(8) 0.0003(8) -0.0025(9)
C2 0.0298(10) 0.0329(11) 0.0216(9) 0.0007(8) 0.0006(8) -0.0020(9)
C3 0.0289(10) 0.0319(10) 0.0196(9) -0.0007(8) -0.0009(7) -0.0023(9)
C4 0.0286(10) 0.0347(11) 0.0223(9) -0.0014(8) 0.0007(8) 0.0003(9)
C5 0.0288(10) 0.0349(11) 0.0228(9) -0.0012(8) 0.0000(8) 0.0001(9)
C6 0.0265(10) 0.0344(11) 0.0205(9) -0.0007(8) 0.0001(7) 0.0009(9)
C7 0.0241(9) 0.0360(11) 0.0211(9) 0.0003(8) 0.0001(7) -0.0001(8)
C8 0.0239(10) 0.0519(13) 0.0281(10) -0.0004(9) 0.0001(8) -0.0046(9)
C9 0.0271(10) 0.0422(12) 0.0274(10) -0.0008(9) 0.0002(8) -0.0025(9)
C10 0.0248(10) 0.0378(11) 0.0233(9) 0.0015(8) 0.0012(7) 0.0001(9)
C11 0.0314(11) 0.0369(11) 0.0286(10) -0.0036(9) 0.0011(8) -0.0008(9)
C12 0.0371(12) 0.0362(11) 0.0327(11) -0.0075(9) 0.0031(9) 0.0038(10)
C13 0.0330(11) 0.0404(12) 0.0363(12) -0.0080(10) 0.0017(9) 0.0063(10)
C14 0.0294(11) 0.0411(12) 0.0319(11) -0.0060(9) -0.0003(9) 0.0025(10)
C15 0.0253(10) 0.0330(11) 0.0295(10) 0.0005(8) -0.0001(8) -0.0018(9)
C16 0.0408(12) 0.0377(12) 0.0304(11) 0.0039(9) 0.0033(9) -0.0024(10)
C17 0.0466(14) 0.0343(12) 0.0448(14) 0.0075(10) 0.0067(11) -0.0053(11)
C18 0.0366(12) 0.0329(11) 0.0505(14) -0.0025(10) -0.0011(10) -0.0061(10)
C19 0.0375(12) 0.0422(13) 0.0345(12) -0.0035(10) -0.0028(9) -0.0053(10)
C20 0.0350(11) 0.0381(12) 0.0300(11) 0.0025(9) -0.0005(9) -0.0073(10)
C21 0.0265(10) 0.0296(10) 0.0279(10) -0.0032(8) -0.0040(8) -0.0010(9)
C22 0.0310(10) 0.0297(10) 0.0291(10) -0.0012(8) -0.0034(8) -0.0019(9)
C23 0.0424(13) 0.0404(12) 0.0336(12) 0.0064(10) -0.0080(10) 0.0005(11)
C24 0.0360(12) 0.0398(12) 0.0454(14) -0.0003(10) -0.0134(10) 0.0061(10)
C25 0.0278(11) 0.0438(13) 0.0428(13) -0.0046(10) -0.0022(9) 0.0027(10)
C26 0.0296(11) 0.0436(13) 0.0316(11) 0.0002(9) -0.0009(9) 0.0020(10)
C27 0.0236(14) 0.0385(16) 0.0281(15) 0.000 -0.0009(11) 0.000
C28 0.0466(14) 0.0449(13) 0.0289(11) 0.0013(10) 0.0008(10) -0.0073(11)
C29 0.0584(16) 0.0564(16) 0.0312(12) 0.0077(11) 0.0008(11) -0.0079(13)
C30 0.053(2) 0.072(3) 0.0227(16) 0.000 0.0041(15) 0.000
C31A 0.049(3) 0.073(4) 0.034(3) 0.000 -0.005(2) 0.000
C31B 0.061(9) 0.091(12) 0.037(7) 0.000 -0.008(6) 0.000
C32 0.0412(13) 0.0552(16) 0.0526(16) -0.0178(13) 0.0053(11) -0.0021(12)
B1 0.0241(15) 0.0326(17) 0.0233(15) 0.000 -0.0008(12) 0.000
B2 0.0281(16) 0.0345(17) 0.0266(16) 0.000 0.0007(13) 0.000

loop_
_atom_type_symbol
_atom_type_description
_atom_type_scat_dispersion_real
_atom_type_scat_dispersion_imag
_atom_type_scat_source
C C 0.0033 0.0016 'International Tables Vol C Tables 4.2.6.8 and 6.1.1.4'
H H 0.0000 0.0000 'International Tables Vol C Tables 4.2.6.8 and 6.1.1.4'
B B 0.0013 0.0007 'International Tables Vol C Tables 4.2.6.8 and 6.1.1.4'
F F 0.0171 0.0103 'International Tables Vol C Tables 4.2.6.8 and 6.1.1.4'
N N 0.0061 0.0033 'International Tables Vol C Tables 4.2.6.8 and 6.1.1.4'
Cl Cl 0.1484 0.1585 'International Tables Vol C Tables 4.2.6.8 and 6.1.1.4'

loop_
_geom_angle_atom_site_label_1
_geom_angle_atom_site_label_2
_geom_angle_atom_site_label_3
_geom_angle
_geom_angle_site_symmetry_1
_geom_angle_site_symmetry_3
C31A Cl1 C31B 40.4(5) . .
C31B Cl2 C31A 41.2(5) . .
C1 N1 C1 110.7(2) . 8_565
C1 N1 B1 124.63(12) . .
C1 N1 B1 124.63(12) 8_565 .
C6 N2 C3 111.09(17) . .
C6 N2 B1 125.20(18) . .
C3 N2 B1 121.82(18) . .
N1 C1 C2 119.52(19) . .
N1 C1 C10 107.69(18) . .
C2 C1 C10 132.10(19) . .
C1 C2 C3 119.02(19) . .
C1 C2 C15 120.77(19) . .
C3 C2 C15 119.64(19) . .
N2 C3 C2 122.50(19) . .
N2 C3 C4 107.92(17) . .
C2 C3 C4 129.56(19) . .
C11 C4 C5 121.1(2) . .
C11 C4 C3 131.96(19) . .
C5 C4 C3 106.96(18) . .
C14 C5 C4 119.8(2) . .
C14 C5 C6 133.4(2) . .
C4 C5 C6 106.80(18) . .
N2 C6 C7 125.00(19) . .
N2 C6 C5 107.17(17) . .
C7 C6 C5 127.80(19) . .
C7 C7 C6 128.86(12) 8_565 .
C7 C7 C21 117.58(11) 8_565 .
C6 C7 C21 113.47(18) . .
C9 C8 C8 121.64(14) . 8_565
C9 C8 H15 119.2 . .
C8 C8 H15 119.2 8_565 .
C8 C9 C10 117.4(2) . .
C8 C9 H20 121.3 . .
C10 C9 H20 121.3 . .
C9 C10 C10 120.96(13) . 8_565
C9 C10 C1 132.4(2) . .
C10 C10 C1 106.60(12) 8_565 .
C12 C11 C4 118.1(2) . .
C12 C11 H22 121.0 . .
C4 C11 H22 121.0 . .
C11 C12 C13 121.0(2) . .
C11 C12 H13 119.5 . .
C13 C12 H13 119.5 . .
C14 C13 C12 121.5(2) . .
C14 C13 H21 119.2 . .
C12 C13 H21 119.2 . .
C13 C14 C5 118.5(2) . .
C13 C14 H10 120.8 . .
C5 C14 H10 120.8 . .
C20 C15 C16 119.7(2) . .
C20 C15 C2 119.51(19) . .
C16 C15 C2 120.74(19) . .
C17 C16 C15 119.7(2) . .
C17 C16 H23 120.1 . .
C15 C16 H23 120.1 . .
C18 C17 C16 120.3(2) . .
C18 C17 H25 119.8 . .
C16 C17 H25 119.8 . .
C17 C18 C19 120.2(2) . .
C17 C18 H27 119.9 . .
C19 C18 H27 119.9 . .
C18 C19 C20 120.0(2) . .
C18 C19 H19 120.0 . .
C20 C19 H19 120.0 . .
C19 C20 C15 120.1(2) . .
C19 C20 H38 120.0 . .
C15 C20 H38 120.0 . .
C22 C21 C26 119.06(19) . .
C22 C21 C7 117.09(18) . .
C26 C21 C7 123.86(19) . .
C23 C22 C21 120.4(2) . .
C23 C22 H9 119.8 . .
C21 C22 H9 119.8 . .
C22 C23 C24 120.4(2) . .
C22 C23 H26 119.8 . .
C24 C23 H26 119.8 . .
C25 C24 C23 119.5(2) . .
C25 C24 H31 120.2 . .
C23 C24 H31 120.2 . .
C24 C25 C26 120.4(2) . .
C24 C25 H28 119.8 . .
C26 C25 H28 119.8 . .
C25 C26 C21 120.2(2) . .
C25 C26 H36 119.9 . .
C21 C26 H36 119.9 . .
C28 C27 C28 116.6(3) 8_565 .
C28 C27 B1 121.70(14) 8_565 .
C28 C27 B1 121.70(14) . .
C27 C28 C29 122.0(2) . .
C27 C28 H34 119.0 . .
C29 C28 H34 119.0 . .
C30 C29 C28 120.0(3) . .
C30 C29 H35 120.0 . .
C28 C29 H35 120.0 . .
C29 C30 C29 119.4(3) . 8_565
C29 C30 H30 120.3 . .
C29 C30 H30 120.3 8_565 .
Cl1 C31A Cl2 110.1(2) . 8_565
Cl1 C31A Cl2 110.1(2) . .
Cl2 C31A Cl2 107.8(3) 8_565 .
Cl1 C31A H39 109.6 . .
Cl2 C31A H39 109.6 8_565 .
Cl2 C31A H39 109.6 . .
Cl2 C31B Cl2 109.3(9) 8_565 .
Cl2 C31B Cl1 106.7(5) 8_565 .
Cl2 C31B Cl1 106.7(5) . .
Cl2 C31B H40 111.3 8_565 .
Cl2 C31B H40 111.3 . .
Cl1 C31B H40 111.3 . .
Cl3B C32 Cl4B 120.2(6) . .
Cl3B C32 Cl4A 119.5(6) . .
Cl4B C32 Cl4A 0.8(3) . .
Cl3B C32 Cl5A 101.0(4) . .
Cl4B C32 Cl5A 115.1(2) . .
Cl4A C32 Cl5A 115.6(2) . .
Cl3B C32 Cl5B 116.8(7) . .
Cl4B C32 Cl5B 95.7(8) . .
Cl4A C32 Cl5B 96.2(8) . .
Cl5A C32 Cl5B 19.9(8) . .
Cl3B C32 Cl3A 12.7(6) . .
Cl4B C32 Cl3A 107.7(2) . .
Cl4A C32 Cl3A 106.9(3) . .
Cl5A C32 Cl3A 107.2(2) . .
Cl5B C32 Cl3A 120.0(6) . .
Cl3B C32 H33 101.6 . .
Cl4B C32 H33 108.8 . .
Cl4A C32 H33 109.0 . .
Cl5A C32 H33 109.0 . .
Cl5B C32 H33 114.3 . .
Cl3A C32 H33 109.0 . .
N2 B1 N2 112.2(2) 8_565 .
N2 B1 N1 104.41(16) 8_565 .
N2 B1 N1 104.41(16) . .
N2 B1 C27 111.05(15) 8_565 .
N2 B1 C27 111.05(15) . .
N1 B1 C27 113.4(2) . .
F2 B2 F3 112.4(3) . .
F2 B2 F1 109.36(19) . 8_565
F3 B2 F1 109.68(19) . 8_565
F2 B2 F1 109.36(19) . .
F3 B2 F1 109.68(19) . .
F1 B2 F1 106.2(3) 8_565 .

loop_
_geom_bond_atom_site_label_1
_geom_bond_atom_site_label_2
_geom_bond_distance
_geom_bond_site_symmetry_2
Cl1 C31A 1.748(6) .
Cl1 C31B 1.838(14) .
Cl2 C31B 1.755(9) .
Cl2 C31A 1.771(3) .
Cl3A C32 1.776(4) .
Cl4A C32 1.727(5) .
Cl5A C32 1.749(3) .
Cl5B C32 1.768(7) .
Cl3B C32 1.632(9) .
Cl4B C32 1.709(5) .
F1 B2 1.384(3) .
F2 B2 1.363(4) .
F3 B2 1.377(4) .
N1 C1 1.361(3) .
N1 C1 1.361(3) 8_565
N1 B1 1.544(4) .
N2 C6 1.369(3) .
N2 C3 1.373(3) .
N2 B1 1.540(2) .
C1 C2 1.387(3) .
C1 C10 1.458(3) .
C2 C3 1.402(3) .
C2 C15 1.486(3) .
C3 C4 1.445(3) .
C4 C11 1.401(3) .
C4 C5 1.416(3) .
C5 C14 1.400(3) .
C5 C6 1.465(3) .
C6 C7 1.418(3) .
C7 C7 1.412(4) 8_565
C7 C21 1.506(3) .
C8 C9 1.388(3) .
C8 C8 1.390(5) 8_565
C8 H15 0.9500 .
C9 C10 1.398(3) .
C9 H20 0.9500 .
C10 C10 1.407(4) 8_565
C11 C12 1.383(3) .
C11 H22 0.9500 .
C12 C13 1.397(3) .
C12 H13 0.9500 .
C13 C14 1.384(3) .
C13 H21 0.9500 .
C14 H10 0.9500 .
C15 C20 1.391(3) .
C15 C16 1.391(3) .
C16 C17 1.390(3) .
C16 H23 0.9500 .
C17 C18 1.377(4) .
C17 H25 0.9500 .
C18 C19 1.385(3) .
C18 H27 0.9500 .
C19 C20 1.387(3) .
C19 H19 0.9500 .
C20 H38 0.9500 .
C21 C22 1.386(3) .
C21 C26 1.395(3) .
C22 C23 1.381(3) .
C22 H9 0.9500 .
C23 C24 1.383(4) .
C23 H26 0.9500 .
C24 C25 1.383(4) .
C24 H31 0.9500 .
C25 C26 1.383(3) .
C25 H28 0.9500 .
C26 H36 0.9500 .
C27 C28 1.397(3) 8_565
C27 C28 1.397(3) .
C27 B1 1.620(4) .
C28 C29 1.399(3) .
C28 H34 0.9500 .
C29 C30 1.384(3) .
C29 H35 0.9500 .
C30 C29 1.384(3) 8_565
C30 H30 0.9500 .
C31A Cl2 1.771(3) 8_565
C31A H39 1.0000 .
C31B Cl2 1.755(9) 8_565
C31B H40 1.0000 .
C32 H33 1.0000 .
B1 N2 1.540(2) 8_565
B2 F1 1.384(3) 8_565

loop_
_geom_torsion_atom_site_label_1
_geom_torsion_atom_site_label_2
_geom_torsion_atom_site_label_3
_geom_torsion_atom_site_label_4
_geom_torsion
_geom_torsion_site_symmetry_1
_geom_torsion_site_symmetry_4
C1 N1 C1 C2 -163.19(14) 8_565 .
B1 N1 C1 C2 18.6(3) . .
C1 N1 C1 C10 8.4(3) 8_565 .
B1 N1 C1 C10 -169.8(2) . .
N1 C1 C2 C3 4.1(3) . .
C10 C1 C2 C3 -165.2(2) . .
N1 C1 C2 C15 175.30(19) . .
C10 C1 C2 C15 6.1(3) . .
C6 N2 C3 C2 -175.82(18) . .
B1 N2 C3 C2 -10.7(3) . .
C6 N2 C3 C4 2.6(2) . .
B1 N2 C3 C4 167.67(19) . .
C1 C2 C3 N2 -7.8(3) . .
C15 C2 C3 N2 -179.10(18) . .
C1 C2 C3 C4 174.2(2) . .
C15 C2 C3 C4 2.8(3) . .
N2 C3 C4 C11 177.7(2) . .
C2 C3 C4 C11 -4.1(4) . .
N2 C3 C4 C5 -2.2(2) . .
C2 C3 C4 C5 176.1(2) . .
C11 C4 C5 C14 -0.2(3) . .
C3 C4 C5 C14 179.69(18) . .
C11 C4 C5 C6 -178.83(18) . .
C3 C4 C5 C6 1.1(2) . .
C3 N2 C6 C7 176.07(19) . .
B1 N2 C6 C7 11.6(3) . .
C3 N2 C6 C5 -1.9(2) . .
B1 N2 C6 C5 -166.38(19) . .
C14 C5 C6 N2 -177.9(2) . .
C4 C5 C6 N2 0.5(2) . .
C14 C5 C6 C7 4.2(4) . .
C4 C5 C6 C7 -177.45(19) . .
N2 C6 C7 C7 21.8(3) . 8_565
C5 C6 C7 C7 -160.64(14) . 8_565
N2 C6 C7 C21 -154.69(19) . .
C5 C6 C7 C21 22.9(3) . .
C8 C8 C9 C10 -1.4(2) 8_565 .
C8 C9 C10 C10 1.3(2) . 8_565
C8 C9 C10 C1 -179.3(2) . .
N1 C1 C10 C9 175.5(2) . .
C2 C1 C10 C9 -14.3(4) . .
N1 C1 C10 C10 -4.99(17) . 8_565
C2 C1 C10 C10 165.2(2) . 8_565
C5 C4 C11 C12 -0.9(3) . .
C3 C4 C11 C12 179.2(2) . .
C4 C11 C12 C13 1.0(3) . .
C11 C12 C13 C14 0.0(4) . .
C12 C13 C14 C5 -1.1(3) . .
C4 C5 C14 C13 1.2(3) . .
C6 C5 C14 C13 179.4(2) . .
C1 C2 C15 C20 -84.5(3) . .
C3 C2 C15 C20 86.7(3) . .
C1 C2 C15 C16 97.8(3) . .
C3 C2 C15 C16 -91.0(3) . .
C20 C15 C16 C17 -1.8(3) . .
C2 C15 C16 C17 175.9(2) . .
C15 C16 C17 C18 -0.1(4) . .
C16 C17 C18 C19 1.5(4) . .
C17 C18 C19 C20 -1.1(4) . .
C18 C19 C20 C15 -0.8(4) . .
C16 C15 C20 C19 2.2(3) . .
C2 C15 C20 C19 -175.5(2) . .
C7 C7 C21 C22 -105.19(17) 8_565 .
C6 C7 C21 C22 71.7(2) . .
C7 C7 C21 C26 75.2(2) 8_565 .
C6 C7 C21 C26 -107.9(2) . .
C26 C21 C22 C23 0.1(3) . .
C7 C21 C22 C23 -179.61(19) . .
C21 C22 C23 C24 -0.5(3) . .
C22 C23 C24 C25 0.0(4) . .
C23 C24 C25 C26 0.9(4) . .
C24 C25 C26 C21 -1.3(4) . .
C22 C21 C26 C25 0.9(3) . .
C7 C21 C26 C25 -179.5(2) . .
C28 C27 C28 C29 -1.2(5) 8_565 .
B1 C27 C28 C29 178.7(3) . .
C27 C28 C29 C30 0.6(4) . .
C28 C29 C30 C29 0.0(6) . 8_565
C31B Cl1 C31A Cl2 59.4(2) . 8_565
C31B Cl1 C31A Cl2 -59.4(2) . .
C31B Cl2 C31A Cl1 62.5(7) . .
C31B Cl2 C31A Cl2 -57.7(7) . 8_565
C31A Cl2 C31B Cl2 59.3(6) . 8_565
C31A Cl2 C31B Cl1 -55.8(6) . .
C31A Cl1 C31B Cl2 -58.4(6) . 8_565
C31A Cl1 C31B Cl2 58.4(6) . .
C6 N2 B1 N2 -57.4(3) . 8_565
C3 N2 B1 N2 139.72(18) . 8_565
C6 N2 B1 N1 -169.85(18) . .
C3 N2 B1 N1 27.3(3) . .
C6 N2 B1 C27 67.5(3) . .
C3 N2 B1 C27 -95.4(2) . .
C1 N1 B1 N2 -150.0(2) . 8_565
C1 N1 B1 N2 32.1(3) 8_565 8_565
C1 N1 B1 N2 -32.1(3) . .
C1 N1 B1 N2 150.0(2) 8_565 .
C1 N1 B1 C27 89.0(2) . .
C1 N1 B1 C27 -89.0(2) 8_565 .
C28 C27 B1 N2 -27.3(4) 8_565 8_565
C28 C27 B1 N2 152.8(2) . 8_565
C28 C27 B1 N2 -152.8(2) 8_565 .
C28 C27 B1 N2 27.3(4) . .
C28 C27 B1 N1 90.0(2) 8_565 .
C28 C27 B1 N1 -90.0(2) . .
